data_7150019
loop_
_publ_author_name
'Uno, Hidemitsu'
'Watanabe, Hikaru'
'Yamashita, Yuko'
'Ono, Noboru'

_publ_section_title
;
 Extremely large cavity assembled by self-interlocking of distorted
 biconcave porphyrins.
;
_journal_issue 3
_journal_name_full 'Organic &amp; biomolecular chemistry'
_journal_page_first 448
_journal_page_last 453
_journal_paper_doi 10.1039/b413082k
_journal_volume 3
_journal_year 2005
_chemical_formula_moiety
;
C108 H60 N4 Ni, 4(C6 H6), 4(C3 H3), 4(C3 H3), 4(C4.2 H4.2), 4(C1.8 H1.8)
;
_chemical_formula_sum 'C180 H132 N4 Ni'
_chemical_formula_weight 2409.75
_space_group_IT_number 88
_symmetry_cell_setting tetragonal
_symmetry_Int_Tables_number 88
_symmetry_space_group_name_Hall '-I 4ad'
_symmetry_space_group_name_H-M 'I 41/a :2'
_cell_angle_alpha 90
_cell_angle_beta 90
_cell_angle_gamma 90
_cell_formula_units_Z 4
_cell_length_a 19.2176(8)
_cell_length_b 19.2176(8)
_cell_length_c 36.142(2)
_cell_measurement_reflns_used 14532
_cell_measurement_temperature 123.2
_cell_measurement_theta_max 27.5
_cell_measurement_theta_min 3.0
_cell_volume 13347.8(11)
_computing_cell_refinement CRYSTALCLEAR
_computing_data_collection CRYSTALCLEAR
_computing_data_reduction 'teXsan Ver. 1.11'
_computing_publication_material 'teXsan Ver. 1.11'
_computing_structure_refinement 'teXsan Ver. 1.10'
_computing_structure_solution 'DIRDIF94 (PATTY)'
_diffrn_detector_area_resol_mean 14.62
_diffrn_measured_fraction_theta_full 0.9962
_diffrn_measured_fraction_theta_max 0.9962
_diffrn_measurement_device_type 'Rigaku/MSC Mercury CCD'
_diffrn_measurement_method w
_diffrn_radiation_type 'Mo Ka'
_diffrn_radiation_wavelength 0.7107
_diffrn_reflns_av_R_equivalents 0.056
_diffrn_reflns_limit_h_max 24
_diffrn_reflns_limit_h_min -17
_diffrn_reflns_limit_k_max 22
_diffrn_reflns_limit_k_min -24
_diffrn_reflns_limit_l_max 45
_diffrn_reflns_limit_l_min -46
_diffrn_reflns_number 54802
_diffrn_reflns_theta_full 27.48
_diffrn_reflns_theta_max 27.48
_exptl_absorpt_coefficient_mu 0.204
_exptl_absorpt_correction_T_max 0.944
_exptl_absorpt_correction_T_min 0.920
_exptl_absorpt_correction_type integration
_exptl_absorpt_process_details Coppens_numerical
_exptl_crystal_colour Red
_exptl_crystal_density_diffrn 1.199
_exptl_crystal_description Prism
_exptl_crystal_F_000 5072
_exptl_crystal_size_max 0.300
_exptl_crystal_size_mid 0.250
_exptl_crystal_size_min 0.250
_refine_diff_density_max 1.57
_refine_diff_density_min -0.81
_refine_ls_goodness_of_fit_ref 1.412
_refine_ls_hydrogen_treatment noref
_refine_ls_number_parameters 352
_refine_ls_number_reflns 7623
_refine_ls_R_factor_gt 0.0697
_refine_ls_shift/su_max 0.0194
_refine_ls_structure_factor_coef Fsqd
_refine_ls_weighting_details 'w = 1/[s^2^(Fo^2^) + (0.05000(Max(Fo^2^,0) + 2Fc^2^)/3)^2^]'
_refine_ls_weighting_scheme calc
_refine_ls_wR_factor_ref 0.1730
_reflns_number_gt 5261
_reflns_number_total 7623
_reflns_threshold_expression F^2^>2.0s(F^2^)
_cod_data_source_file b413082k.txt
_cod_data_source_block '__14-12PhH'
_cod_original_sg_symbol_Hall '-I 4ad '
_cod_original_sg_symbol_H-M 'I 41/a '
_cod_original_formula_sum 'C180 H132 N4 Ni '
_cod_database_code 7150019

loop_
_symmetry_equiv_pos_as_xyz
x,y,z
-x,1/2-y,z
3/4-y,1/4+x,1/4+z
1/4+y,1/4-x,1/4+z
-x,-y,-z
x,1/2+y,-z
3/4+y,1/4-x,1/4-z
1/4-y,1/4+x,1/4-z
1/2+x,1/2+y,1/2+z
1/2-x,-y,1/2+z
1/4-y,3/4+x,3/4+z
3/4+y,3/4-x,3/4+z
1/2-x,1/2-y,1/2-z
1/2+x,y,1/2-z
1/4+y,3/4-x,3/4-z
3/4-y,3/4+x,3/4-z

loop_
_atom_site_label
_atom_site_type_symbol
_atom_site_fract_x
_atom_site_fract_y
_atom_site_fract_z
_atom_site_U_iso_or_equiv
_atom_site_adp_type
_atom_site_occupancy
_atom_site_calc_flag
_atom_site_refinement_flags
_atom_site_disorder_assembly
_atom_site_disorder_group
Ni(1) Ni 0.5000 0.7500 0.1250 0.01481(9) Uani 1.00 d S . .
N(1) N 0.47221(10) 0.65201(9) 0.12364(6) 0.0163(5) Uani 1.00 d . . .
C(1) C 0.4053(1) 0.6245(1) 0.12418(7) 0.0166(6) Uani 1.00 d . . .
C(2) C 0.4075(1) 0.5504(1) 0.12226(7) 0.0194(6) Uani 1.00 d . . .
C(3) C 0.4749(1) 0.5318(1) 0.12110(7) 0.0198(6) Uani 1.00 d . . .
C(4) C 0.5156(1) 0.5939(1) 0.12220(7) 0.0174(6) Uani 1.00 d . . .
C(5) C 0.5865(1) 0.5956(1) 0.12313(7) 0.0175(6) Uani 1.00 d . . .
C(6) C 0.3565(1) 0.4903(1) 0.12392(7) 0.0202(6) Uani 1.00 d . . .
C(7) C 0.3746(1) 0.4437(1) 0.09101(7) 0.0208(6) Uani 1.00 d . . .
C(8) C 0.3294(1) 0.4195(1) 0.06514(8) 0.0251(7) Uani 1.00 d . . .
C(9) C 0.3538(1) 0.3779(1) 0.03531(8) 0.0289(8) Uani 1.00 d . . .
C(10) C 0.3092(2) 0.3535(2) 0.00717(9) 0.0417(9) Uani 1.00 d . . .
C(11) C 0.3347(2) 0.3177(2) -0.02248(9) 0.050(1) Uani 1.00 d . . .
C(12) C 0.4057(2) 0.3041(2) -0.02527(9) 0.051(1) Uani 1.00 d . . .
C(13) C 0.4505(2) 0.3253(2) 0.00181(9) 0.0383(9) Uani 1.00 d . . .
C(14) C 0.4260(1) 0.3623(1) 0.03285(8) 0.0288(8) Uani 1.00 d . . .
C(15) C 0.4716(1) 0.3857(1) 0.06137(8) 0.0251(7) Uani 1.00 d . . .
C(16) C 0.4465(1) 0.4253(1) 0.08969(7) 0.0208(6) Uani 1.00 d . . .
C(17) C 0.4888(1) 0.4542(1) 0.12192(7) 0.0204(6) Uani 1.00 d . . .
C(18) C 0.4512(1) 0.4299(1) 0.15684(7) 0.0213(7) Uani 1.00 d . . .
C(19) C 0.4797(1) 0.3942(1) 0.18571(8) 0.0242(7) Uani 1.00 d . . .
C(20) C 0.4382(1) 0.3746(1) 0.21654(7) 0.0253(7) Uani 1.00 d . . .
C(21) C 0.4657(1) 0.3371(1) 0.24685(8) 0.0324(8) Uani 1.00 d . . .
C(22) C 0.4244(2) 0.3176(2) 0.27567(9) 0.0394(9) Uani 1.00 d . . .
C(23) C 0.3535(2) 0.3351(2) 0.27598(9) 0.0384(9) Uani 1.00 d . . .
C(24) C 0.3255(1) 0.3716(2) 0.24721(8) 0.0319(8) Uani 1.00 d . . .
C(25) C 0.3665(1) 0.3922(1) 0.21692(7) 0.0259(7) Uani 1.00 d . . .
C(26) C 0.3381(1) 0.4301(1) 0.18660(8) 0.0236(7) Uani 1.00 d . . .
C(27) C 0.3795(1) 0.4487(1) 0.15779(7) 0.0197(6) Uani 1.00 d . . .
C(28) C 0.1190(2) 0.1629(2) 0.0827(1) 0.056(1) Uani 1.00 d . . .
C(29) C 0.1232(2) 0.1525(2) 0.1204(1) 0.056(1) Uani 1.00 d . . .
C(30) C 0.1024(2) 0.0900(2) 0.13565(10) 0.052(1) Uani 1.00 d . . .
C(31) C 0.0763(2) 0.0388(2) 0.1133(1) 0.046(1) Uani 1.00 d . . .
C(32) C 0.0708(2) 0.0496(2) 0.0760(1) 0.047(1) Uani 1.00 d . . .
C(33) C 0.0924(2) 0.1106(2) 0.0606(1) 0.051(1) Uani 1.00 d . . .
C(34) C 0.2716(3) 0.0737(5) 0.0240(2) 0.1214 Uiso 0.50 d G . .
C(35) C 0.2686(3) 0.1243(4) -0.0036(2) 0.1005 Uiso 0.50 d G . .
C(36) C 0.3238(4) 0.1321(3) -0.0283(2) 0.0698 Uiso 0.50 d G . .
C(37) C 0.3822(3) 0.0892(4) -0.0253(2) 0.0585 Uiso 0.50 d G . .
C(38) C 0.3852(3) 0.0386(3) 0.0023(2) 0.0674 Uiso 0.50 d G . .
C(39) C 0.3300(4) 0.0309(4) 0.0270(2) 0.0543 Uiso 0.50 d G . .
C(40) C 0.1253(2) 0.5598(3) 0.1232(1) 0.0892 Uiso 0.70 d G . .
C(41) C 0.0806(3) 0.5940(3) 0.14754(9) 0.0761 Uiso 0.70 d G . .
C(42) C 0.0238(2) 0.6313(2) 0.1339(1) 0.0616 Uiso 0.70 d G . .
C(43) C 0.0117(2) 0.6343(2) 0.0959(1) 0.0602 Uiso 0.70 d G . .
C(44) C 0.0564(3) 0.6001(3) 0.07149(9) 0.0843 Uiso 0.70 d G . .
C(45) C 0.1132(3) 0.5628(3) 0.0851(1) 0.1022 Uiso 0.70 d G . .
C(46) C 0.1323(3) 0.5475(3) 0.2558(2) 0.0923 Uiso 0.50 d G . .
C(47) C 0.1401(3) 0.6101(3) 0.2749(1) 0.0599 Uiso 0.50 d G . .
C(48) C 0.1912(3) 0.6575(3) 0.2640(2) 0.0589 Uiso 0.50 d G . .
C(49) C 0.2343(3) 0.6423(3) 0.2341(2) 0.0575 Uiso 0.50 d G . .
C(50) C 0.2265(3) 0.5797(3) 0.2150(2) 0.0820 Uiso 0.50 d G . .
C(51) C 0.1755(4) 0.5323(3) 0.2258(2) 0.0553 Uiso 0.50 d G . .
C(52) C 0.6684(6) 0.3427(6) 0.1859(2) 0.0706 Uiso 0.30 d G . .
C(53) C 0.6318(6) 0.2823(5) 0.1770(3) 0.0706 Uiso 0.30 d G . .
C(54) C 0.6194(6) 0.2653(5) 0.1401(3) 0.0706 Uiso 0.30 d G . .
C(55) C 0.6436(7) 0.3087(6) 0.1120(2) 0.0706 Uiso 0.30 d G . .
C(56) C 0.6802(7) 0.3691(6) 0.1208(2) 0.0706 Uiso 0.30 d G . .
C(57) C 0.6926(6) 0.3861(5) 0.1577(3) 0.0706 Uiso 0.30 d G . .
H(5) H 0.6123 0.5534 0.1231 0.0210 Uiso 1.00 calc . . .
H(6) H 0.3092 0.5044 0.1246 0.0242 Uiso 1.00 calc . . .
H(8) H 0.2813 0.4305 0.0670 0.0301 Uiso 1.00 calc . . .
H(10) H 0.2607 0.3621 0.0089 0.0500 Uiso 1.00 calc . . .
H(11) H 0.3039 0.3020 -0.0413 0.0601 Uiso 1.00 calc . . .
H(12) H 0.4232 0.2799 -0.0462 0.0612 Uiso 1.00 calc . . .
H(13) H 0.4987 0.3150 -0.0003 0.0460 Uiso 1.00 calc . . .
H(15) H 0.5195 0.3737 0.0607 0.0301 Uiso 1.00 calc . . .
H(17) H 0.5368 0.4423 0.1212 0.0245 Uiso 1.00 calc . . .
H(19) H 0.5277 0.3823 0.1852 0.0291 Uiso 1.00 calc . . .
H(21) H 0.5138 0.3253 0.2471 0.0389 Uiso 1.00 calc . . .
H(22) H 0.4438 0.2921 0.2957 0.0472 Uiso 1.00 calc . . .
H(23) H 0.3249 0.3214 0.2962 0.0461 Uiso 1.00 calc . . .
H(24) H 0.2775 0.3834 0.2477 0.0382 Uiso 1.00 calc . . .
H(26) H 0.2903 0.4424 0.1865 0.0283 Uiso 1.00 calc . . .
H(28) H 0.1341 0.2055 0.0721 0.0673 Uiso 1.00 calc . . .
H(29) H 0.1406 0.1884 0.1360 0.0678 Uiso 1.00 calc . . .
H(30) H 0.1061 0.0826 0.1616 0.0621 Uiso 1.00 calc . . .
H(31) H 0.0619 -0.0043 0.1237 0.0548 Uiso 1.00 calc . . .
H(32) H 0.0519 0.0142 0.0607 0.0563 Uiso 1.00 calc . . .
H(33) H 0.0891 0.1172 0.0346 0.0618 Uiso 1.00 calc . . .
H(34) H 0.2340 0.0684 0.0408 0.0722 Uiso 0.50 calc P . .
H(35) H 0.2289 0.1535 -0.0056 0.0722 Uiso 0.50 calc G . .
H(36) H 0.3218 0.1665 -0.0471 0.0722 Uiso 0.50 calc G . .
H(37) H 0.4198 0.0945 -0.0421 0.0722 Uiso 0.50 calc G . .
H(38) H 0.4250 0.0094 0.0043 0.0722 Uiso 0.50 calc G . .
H(39) H 0.3321 -0.0036 0.0458 0.0722 Uiso 0.50 calc G . .
H(40) H 0.1640 0.5345 0.1325 0.0762 Uiso 0.70 calc P . .
H(41) H 0.0888 0.5920 0.1734 0.0762 Uiso 0.70 calc G . .
H(42) H -0.0066 0.6545 0.1505 0.0762 Uiso 0.70 calc G . .
H(43) H -0.0270 0.6596 0.0866 0.0762 Uiso 0.70 calc G . .
H(44) H 0.0482 0.6021 0.0456 0.0762 Uiso 0.70 calc G . .
H(45) H 0.1436 0.5396 0.0685 0.0762 Uiso 0.70 calc G . .
H(46) H 0.0975 0.5152 0.2632 0.0699 Uiso 0.50 calc P . .
H(47) H 0.1107 0.6204 0.2953 0.0699 Uiso 0.50 calc G . .
H(48) H 0.1965 0.7001 0.2770 0.0699 Uiso 0.50 calc G . .
H(49) H 0.2691 0.6746 0.2267 0.0699 Uiso 0.50 calc G . .
H(50) H 0.2559 0.5694 0.1946 0.0699 Uiso 0.50 calc G . .
H(51) H 0.1701 0.4897 0.2128 0.0699 Uiso 0.50 calc G . .
H(52) H 0.6769 0.3542 0.2110 0.0706 Uiso 0.30 calc P . .
H(53) H 0.6153 0.2527 0.1962 0.0706 Uiso 0.30 calc G . .
H(54) H 0.5944 0.2241 0.1341 0.0706 Uiso 0.30 calc G . .
H(55) H 0.6352 0.2971 0.0868 0.0706 Uiso 0.30 calc G . .
H(56) H 0.697 0.3987 0.1017 0.0706 Uiso 0.30 calc G . .
H(57) H 0.7175 0.4273 0.1638 0.0706 Uiso 0.30 calc G . .

loop_
_atom_site_aniso_label
_atom_site_aniso_U_11
_atom_site_aniso_U_22
_atom_site_aniso_U_33
_atom_site_aniso_U_12
_atom_site_aniso_U_13
_atom_site_aniso_U_23
Ni(1) 0.0127(2) 0.0127 0.0190(3) 0.0000 0.0000 0.0000
N(1) 0.0141(9) 0.0142(10) 0.021(1) 0.0007(7) 0.0009(9) 0.0003(9)
C(1) 0.017(1) 0.014(1) 0.018(1) -0.0017(9) 0.001(1) 0.000(1)
C(2) 0.018(1) 0.014(1) 0.026(1) -0.0007(9) -0.002(1) -0.001(1)
C(3) 0.015(1) 0.017(1) 0.027(1) -0.0005(9) 0.000(1) -0.003(1)
C(4) 0.017(1) 0.016(1) 0.020(1) 0.0017(9) 0.001(1) 0.001(1)
C(5) 0.017(1) 0.015(1) 0.021(1) 0.0033(9) 0.000(1) 0.000(1)
C(6) 0.016(1) 0.015(1) 0.030(1) 0.0000(9) -0.002(1) -0.001(1)
C(7) 0.021(1) 0.014(1) 0.027(1) 0.0003(10) -0.001(1) 0.003(1)
C(8) 0.021(1) 0.020(1) 0.034(2) 0.001(1) -0.005(1) 0.002(1)
C(9) 0.034(2) 0.021(1) 0.032(2) 0.002(1) -0.008(1) -0.001(1)
C(10) 0.044(2) 0.039(2) 0.042(2) 0.009(1) -0.020(2) -0.007(1)
C(11) 0.064(2) 0.044(2) 0.042(2) 0.012(2) -0.024(2) -0.014(2)
C(12) 0.073(3) 0.046(2) 0.034(2) 0.015(2) -0.010(2) -0.013(2)
C(13) 0.048(2) 0.032(2) 0.035(2) 0.007(1) -0.001(1) -0.008(1)
C(14) 0.036(2) 0.020(1) 0.030(2) 0.004(1) -0.001(1) -0.001(1)
C(15) 0.025(1) 0.019(1) 0.032(1) 0.001(1) -0.001(1) -0.001(1)
C(16) 0.018(1) 0.015(1) 0.030(1) -0.0002(10) -0.003(1) 0.000(1)
C(17) 0.016(1) 0.014(1) 0.031(1) 0.0012(9) -0.001(1) -0.001(1)
C(18) 0.020(1) 0.012(1) 0.032(1) -0.0013(10) -0.004(1) -0.003(1)
C(19) 0.021(1) 0.017(1) 0.035(2) 0.000(1) -0.006(1) -0.002(1)
C(20) 0.028(1) 0.018(1) 0.030(1) -0.001(1) -0.005(1) -0.001(1)
C(21) 0.032(2) 0.029(2) 0.036(2) 0.001(1) -0.008(1) 0.005(1)
C(22) 0.048(2) 0.037(2) 0.034(2) -0.001(1) -0.010(1) 0.010(1)
C(23) 0.047(2) 0.034(2) 0.034(2) -0.006(1) 0.000(1) 0.007(1)
C(24) 0.032(2) 0.032(2) 0.032(2) -0.003(1) 0.002(1) 0.001(1)
C(25) 0.029(1) 0.019(1) 0.029(1) -0.005(1) -0.002(1) -0.002(1)
C(26) 0.019(1) 0.018(1) 0.034(2) -0.0018(10) -0.001(1) -0.001(1)
C(27) 0.018(1) 0.013(1) 0.028(1) -0.0015(10) -0.003(1) -0.002(1)
C(28) 0.066(3) 0.044(2) 0.059(2) -0.005(2) -0.016(2) 0.011(2)
C(29) 0.073(3) 0.038(2) 0.058(2) -0.007(2) -0.023(2) -0.004(2)
C(30) 0.067(3) 0.040(2) 0.048(2) 0.001(2) -0.007(2) -0.002(2)
C(31) 0.042(2) 0.032(2) 0.063(2) 0.005(1) 0.001(2) -0.005(2)
C(32) 0.037(2) 0.042(2) 0.062(2) 0.013(1) -0.009(2) -0.017(2)
C(33) 0.051(2) 0.055(2) 0.049(2) 0.012(2) -0.012(2) -0.002(2)

loop_
_atom_type_symbol
_atom_type_description
_atom_type_scat_dispersion_real
_atom_type_scat_dispersion_imag
_atom_type_scat_source
C C 0.003 0.002
;International Tables for Crystallography
(1992, Vol. C, Tables 4.2.6.8 and 6.1.1.1)
;
H H 0.000 0.000
;International Tables for Crystallography
(1992, Vol. C, Table 6.1.1.2)
;
N N 0.006 0.003
;International Tables for Crystallography
(1992, Vol. C, Tables 4.2.6.8 and 6.1.1.1)
;
Ni Ni 0.339 1.112
;International Tables for Crystallography
(1992, Vol. C, Tables 4.2.6.8 and 6.1.1.1)
;

loop_
_geom_angle_atom_site_label_1
_geom_angle_atom_site_label_2
_geom_angle_atom_site_label_3
_geom_angle
_geom_angle_site_symmetry_1
_geom_angle_site_symmetry_2
_geom_angle_site_symmetry_3
_geom_angle_publ_flag
N(1) Ni(1) N(1) 90.036(3) . . 7_465 yes
N(1) Ni(1) N(1) 90.036(3) . . 8_655 yes
N(1) Ni(1) N(1) 177.1(1) . . 2_665 yes
N(1) Ni(1) N(1) 177.1(1) 7_465 . 8_655 yes
N(1) Ni(1) N(1) 90.036(3) 7_465 . 2_665 yes
N(1) Ni(1) N(1) 90.036(3) 8_655 . 2_665 yes
Ni(1) N(1) C(1) 128.1(1) . . . yes
Ni(1) N(1) C(4) 127.5(1) . . . yes
C(1) N(1) C(4) 104.4(2) . . . yes
N(1) C(1) C(2) 110.6(2) . . . yes
N(1) C(1) C(5) 124.5(2) . . 7_465 yes
C(2) C(1) C(5) 124.9(2) . . 7_465 yes
C(1) C(2) C(3) 107.2(2) . . . yes
C(1) C(2) C(6) 137.7(2) . . . yes
C(3) C(2) C(6) 114.9(2) . . . yes
C(2) C(3) C(4) 107.7(2) . . . yes
C(2) C(3) C(17) 115.6(2) . . . yes
C(4) C(3) C(17) 136.5(2) . . . yes
N(1) C(4) C(3) 110.1(2) . . . yes
N(1) C(4) C(5) 125.3(2) . . . yes
C(3) C(4) C(5) 124.6(2) . . . yes
C(1) C(5) C(4) 124.5(2) 8_655 . . yes
C(1) C(5) H(5) 115.4 8_655 . . no
C(4) C(5) H(5) 120.0 . . . no
C(2) C(6) C(7) 105.6(2) . . . yes
C(2) C(6) C(27) 104.1(2) . . . yes
C(2) C(6) H(6) 113.9 . . . no
C(7) C(6) C(27) 104.5(2) . . . yes
C(7) C(6) H(6) 113.9 . . . no
C(27) C(6) H(6) 113.9 . . . no
C(6) C(7) C(8) 126.2(2) . . . yes
C(6) C(7) C(16) 113.0(2) . . . yes
C(8) C(7) C(16) 120.8(2) . . . yes
C(7) C(8) C(9) 120.2(2) . . . yes
C(7) C(8) H(8) 119.9 . . . no
C(9) C(8) H(8) 119.9 . . . no
C(8) C(9) C(10) 122.2(3) . . . yes
C(8) C(9) C(14) 119.2(2) . . . yes
C(10) C(9) C(14) 118.5(3) . . . yes
C(9) C(10) C(11) 121.1(3) . . . yes
C(9) C(10) H(10) 119.4 . . . no
C(11) C(10) H(10) 119.4 . . . no
C(10) C(11) C(12) 120.1(3) . . . yes
C(10) C(11) H(11) 119.9 . . . no
C(12) C(11) H(11) 119.9 . . . no
C(11) C(12) C(13) 120.7(3) . . . yes
C(11) C(12) H(12) 119.7 . . . no
C(13) C(12) H(12) 119.7 . . . no
C(12) C(13) C(14) 120.7(3) . . . yes
C(12) C(13) H(13) 119.7 . . . no
C(14) C(13) H(13) 119.6 . . . no
C(9) C(14) C(13) 118.8(3) . . . yes
C(9) C(14) C(15) 119.2(2) . . . yes
C(13) C(14) C(15) 122.0(3) . . . yes
C(14) C(15) C(16) 120.1(2) . . . yes
C(14) C(15) H(15) 120.0 . . . no
C(16) C(15) H(15) 120.0 . . . no
C(7) C(16) C(15) 120.4(2) . . . yes
C(7) C(16) C(17) 113.6(2) . . . yes
C(15) C(16) C(17) 126.0(2) . . . yes
C(3) C(17) C(16) 104.4(2) . . . yes
C(3) C(17) C(18) 103.5(2) . . . yes
C(3) C(17) H(17) 114.1 . . . no
C(16) C(17) C(18) 105.4(2) . . . yes
C(16) C(17) H(17) 114.1 . . . no
C(18) C(17) H(17) 114.1 . . . no
C(17) C(18) C(19) 126.6(2) . . . yes
C(17) C(18) C(27) 113.6(2) . . . yes
C(19) C(18) C(27) 119.8(2) . . . yes
C(18) C(19) C(20) 120.5(2) . . . yes
C(18) C(19) H(19) 119.7 . . . no
C(20) C(19) H(19) 119.7 . . . no
C(19) C(20) C(21) 122.1(2) . . . yes
C(19) C(20) C(25) 119.3(2) . . . yes
C(21) C(20) C(25) 118.5(2) . . . yes
C(20) C(21) C(22) 121.0(3) . . . yes
C(20) C(21) H(21) 119.5 . . . no
C(22) C(21) H(21) 119.5 . . . no
C(21) C(22) C(23) 120.4(3) . . . yes
C(21) C(22) H(22) 119.8 . . . no
C(23) C(22) H(22) 119.8 . . . no
C(22) C(23) C(24) 119.9(3) . . . yes
C(22) C(23) H(23) 120.0 . . . no
C(24) C(23) H(23) 120.0 . . . no
C(23) C(24) C(25) 121.2(3) . . . yes
C(23) C(24) H(24) 119.4 . . . no
C(25) C(24) H(24) 119.4 . . . no
C(20) C(25) C(24) 119.0(2) . . . yes
C(20) C(25) C(26) 119.1(2) . . . yes
C(24) C(25) C(26) 121.9(2) . . . yes
C(25) C(26) C(27) 120.0(2) . . . yes
C(25) C(26) H(26) 120.0 . . . no
C(27) C(26) H(26) 120.0 . . . no
C(6) C(27) C(18) 113.1(2) . . . yes
C(6) C(27) C(26) 125.7(2) . . . yes
C(18) C(27) C(26) 121.2(2) . . . yes
C(29) C(28) C(33) 119.1(3) . . . yes
C(29) C(28) H(28) 120.4 . . . no
C(33) C(28) H(28) 120.4 . . . no
C(28) C(29) C(30) 120.2(3) . . . yes
C(28) C(29) H(29) 119.9 . . . no
C(30) C(29) H(29) 119.9 . . . no
C(29) C(30) C(31) 119.8(3) . . . yes
C(29) C(30) H(30) 120.1 . . . no
C(31) C(30) H(30) 120.1 . . . no
C(30) C(31) C(32) 119.9(3) . . . yes
C(30) C(31) H(31) 120.0 . . . no
C(32) C(31) H(31) 120.0 . . . no
C(31) C(32) C(33) 120.7(3) . . . yes
C(31) C(32) H(32) 119.6 . . . no
C(33) C(32) H(32) 119.6 . . . no
C(28) C(33) C(32) 120.1(3) . . . yes
C(28) C(33) H(33) 119.9 . . . no
C(32) C(33) H(33) 119.9 . . . no
H(34) C(34) C(35) 120.0 . . . no
H(34) C(34) C(39) 120.0 . . . no
C(35) C(34) C(39) 120.0(6) . . . yes
C(34) C(35) C(36) 120.0(6) . . . yes
C(34) C(35) H(35) 120.0 . . . no
C(36) C(35) H(35) 120.0 . . . no
C(35) C(36) C(37) 120.0(6) . . . yes
C(35) C(36) H(36) 120.0 . . . no
C(37) C(36) H(36) 120.0 . . . no
C(36) C(37) C(38) 120.0(5) . . . yes
C(36) C(37) H(37) 120.0 . . . no
C(38) C(37) H(37) 120.0 . . . no
C(37) C(38) C(39) 120.0(5) . . . yes
C(37) C(38) H(38) 120.0 . . . no
C(39) C(38) H(38) 120.0 . . . no
C(34) C(39) C(38) 120.0(6) . . . yes
C(34) C(39) H(39) 120.0 . . . no
C(38) C(39) H(39) 120.0 . . . no
H(40) C(40) C(41) 120.0 . . . no
H(40) C(40) C(45) 120.0 . . . no
C(41) C(40) C(45) 120.0(5) . . . yes
C(40) C(41) C(42) 120.0(4) . . . yes
C(40) C(41) H(41) 120.0 . . . no
C(42) C(41) H(41) 120.0 . . . no
C(41) C(42) C(43) 120.0(4) . . . yes
C(41) C(42) H(42) 120.0 . . . no
C(43) C(42) H(42) 120.0 . . . no
C(42) C(43) C(44) 120.0(4) . . . yes
C(42) C(43) H(43) 120.0 . . . no
C(44) C(43) H(43) 120.0 . . . no
C(43) C(44) C(45) 120.0(3) . . . yes
C(43) C(44) H(44) 120.0 . . . no
C(45) C(44) H(44) 120.0 . . . no
C(40) C(45) C(44) 120.0(4) . . . yes
C(40) C(45) H(45) 120.0 . . . no
C(44) C(45) H(45) 120.0 . . . no
H(46) C(46) C(47) 120.0 . . . no
H(46) C(46) C(51) 120.0 . . . no
C(47) C(46) C(51) 120.0(6) . . . yes
C(46) C(47) C(48) 120.0(5) . . . yes
C(46) C(47) H(47) 120.0 . . . no
C(48) C(47) H(47) 120.0 . . . no
C(47) C(48) C(49) 120.0(5) . . . yes
C(47) C(48) H(48) 120.0 . . . no
C(49) C(48) H(48) 120.0 . . . no
C(48) C(49) C(50) 120.0(5) . . . yes
C(48) C(49) H(49) 120.0 . . . no
C(50) C(49) H(49) 120.0 . . . no
C(49) C(50) C(51) 120.0(6) . . . yes
C(49) C(50) H(50) 120.0 . . . no
C(51) C(50) H(50) 120.0 . . . no
C(46) C(51) C(50) 120.0(6) . . . yes
C(46) C(51) H(51) 120.0 . . . no
C(50) C(51) H(51) 120.0 . . . no
H(52) C(52) C(53) 120.0 . . . no
H(52) C(52) C(57) 120.0 . . . no
C(53) C(52) C(57) 120.0(8) . . . yes
C(52) C(53) C(54) 120.0(9) . . . yes
C(52) C(53) H(53) 120.0 . . . no
C(54) C(53) H(53) 120.0 . . . no
C(53) C(54) C(55) 120.0(9) . . . yes
C(53) C(54) H(54) 120.0 . . . no
C(55) C(54) H(54) 120.0 . . . no
C(54) C(55) C(56) 120.0(8) . . . yes
C(54) C(55) H(55) 120.0 . . . no
C(56) C(55) H(55) 120.0 . . . no
C(55) C(56) C(57) 120.0(9) . . . yes
C(55) C(56) H(56) 120.0 . . . no
C(57) C(56) H(56) 120.0 . . . no
C(52) C(57) C(56) 120.0(10) . . . yes
C(52) C(57) H(57) 120.0 . . . no
C(56) C(57) H(57) 120.0 . . . no

loop_
_geom_bond_atom_site_label_1
_geom_bond_atom_site_label_2
_geom_bond_distance
_geom_bond_site_symmetry_1
_geom_bond_site_symmetry_2
_geom_bond_publ_flag
Ni(1) N(1) 1.958(2) . . yes
Ni(1) N(1) 1.958(2) . 7_465 yes
Ni(1) N(1) 1.958(2) . 8_655 yes
Ni(1) N(1) 1.958(2) . 2_665 yes
N(1) C(1) 1.390(3) . . yes
N(1) C(4) 1.395(3) . . yes
C(1) C(2) 1.427(3) . . yes
C(1) C(5) 1.374(3) . 7_465 yes
C(2) C(3) 1.344(3) . . yes
C(2) C(6) 1.514(3) . . yes
C(3) C(4) 1.428(3) . . yes
C(3) C(17) 1.514(3) . . yes
C(4) C(5) 1.364(3) . . yes
C(5) H(5) 0.950 . . no
C(6) C(7) 1.529(4) . . yes
C(6) C(27) 1.528(4) . . yes
C(6) H(6) 0.950 . . no
C(7) C(8) 1.358(4) . . yes
C(7) C(16) 1.426(4) . . yes
C(8) C(9) 1.422(4) . . yes
C(8) H(8) 0.950 . . no
C(9) C(10) 1.410(4) . . yes
C(9) C(14) 1.422(4) . . yes
C(10) C(11) 1.364(5) . . yes
C(10) H(10) 0.950 . . no
C(11) C(12) 1.394(6) . . yes
C(11) H(11) 0.950 . . no
C(12) C(13) 1.366(5) . . yes
C(12) H(12) 0.950 . . no
C(13) C(14) 1.409(4) . . yes
C(13) H(13) 0.950 . . no
C(14) C(15) 1.425(4) . . yes
C(15) C(16) 1.363(4) . . yes
C(15) H(15) 0.950 . . no
C(16) C(17) 1.526(4) . . yes
C(17) C(18) 1.528(4) . . yes
C(17) H(17) 0.950 . . no
C(18) C(19) 1.364(4) . . yes
C(18) C(27) 1.425(3) . . yes
C(19) C(20) 1.421(4) . . yes
C(19) H(19) 0.950 . . no
C(20) C(21) 1.414(4) . . yes
C(20) C(25) 1.418(4) . . yes
C(21) C(22) 1.362(4) . . yes
C(21) H(21) 0.950 . . no
C(22) C(23) 1.405(5) . . yes
C(22) H(22) 0.950 . . no
C(23) C(24) 1.365(4) . . yes
C(23) H(23) 0.950 . . no
C(24) C(25) 1.406(4) . . yes
C(24) H(24) 0.950 . . no
C(25) C(26) 1.424(4) . . yes
C(26) C(27) 1.358(4) . . yes
C(26) H(26) 0.950 . . no
C(28) C(29) 1.379(6) . . yes
C(28) C(33) 1.382(5) . . yes
C(28) H(28) 0.950 . . no
C(29) C(30) 1.380(5) . . yes
C(29) H(29) 0.950 . . no
C(30) C(31) 1.368(5) . . yes
C(30) H(30) 0.950 . . no
C(31) C(32) 1.369(5) . . yes
C(31) H(31) 0.950 . . no
C(32) C(33) 1.362(5) . . yes
C(32) H(32) 0.950 . . no
C(33) H(33) 0.950 . . no
C(34) C(35) 1.39(1) . . yes
C(34) C(39) 1.39(1) . . yes
C(35) C(36) 1.395(10) . . yes
C(35) H(35) 0.950 . . no
C(36) C(37) 1.395(9) . . yes
C(36) H(36) 0.950 . . no
C(37) C(38) 1.395(9) . . yes
C(37) H(37) 0.950 . . no
C(38) C(39) 1.395(9) . . yes
C(38) H(38) 0.950 . . no
C(39) H(39) 0.950 . . no
C(40) C(41) 1.395(7) . . yes
C(40) C(45) 1.395(7) . . yes
C(41) C(42) 1.395(7) . . yes
C(41) H(41) 0.950 . . no
C(42) C(43) 1.395(6) . . yes
C(42) H(42) 0.950 . . no
C(43) C(44) 1.395(6) . . yes
C(43) H(43) 0.950 . . no
C(44) C(45) 1.395(7) . . yes
C(44) H(44) 0.950 . . no
C(45) H(45) 0.950 . . no
C(46) C(47) 1.395(9) . . yes
C(46) C(51) 1.395(10) . . yes
C(47) C(48) 1.395(9) . . yes
C(47) H(47) 0.950 . . no
C(48) C(49) 1.395(8) . . yes
C(48) H(48) 0.950 . . no
C(49) C(50) 1.395(9) . . yes
C(49) H(49) 0.950 . . no
C(50) C(51) 1.395(9) . . yes
C(50) H(50) 0.950 . . no
C(51) H(51) 0.950 . . no
C(52) C(53) 1.39(2) . . yes
C(52) C(57) 1.39(1) . . yes
C(53) C(54) 1.39(2) . . yes
C(53) H(53) 0.950 . . no
C(54) C(55) 1.39(2) . . yes
C(54) H(54) 0.950 . . no
C(55) C(56) 1.39(2) . . yes
C(55) H(55) 0.950 . . no
C(56) C(57) 1.39(1) . . yes
C(56) H(56) 0.950 . . no
C(57) H(57) 0.950 . . no

loop_
_geom_contact_atom_site_label_1
_geom_contact_atom_site_label_2
_geom_contact_distance
_geom_contact_site_symmetry_1
_geom_contact_site_symmetry_2
_geom_contact_publ_flag
C(8) C(38) 3.512(7) . 6_555 ?
C(8) C(48) 3.583(7) . 12_454 ?
C(9) C(49) 3.315(6) . 12_454 ?
C(9) C(38) 3.428(7) . 6_555 ?
C(10) C(25) 3.570(4) . 12_454 ?
C(10) C(49) 3.600(6) . 12_454 ?
C(11) C(36) 3.580(7) . . ?
C(13) C(13) 3.464(6) . 2_655 ?
C(13) C(48) 3.568(7) . 8_655 ?
C(14) C(49) 3.495(6) . 12_454 ?
C(20) C(53) 3.60(1) . 2_655 ?
C(21) C(21) 3.597(6) . 2_655 ?
C(22) C(33) 3.543(5) . 4_555 ?
C(26) C(32) 3.410(4) . 8_555 ?

loop_
_geom_torsion_atom_site_label_1
_geom_torsion_atom_site_label_2
_geom_torsion_atom_site_label_3
_geom_torsion_atom_site_label_4
_geom_torsion
_geom_torsion_site_symmetry_1
_geom_torsion_site_symmetry_2
_geom_torsion_site_symmetry_3
_geom_torsion_site_symmetry_4
_geom_torsion_publ_flag
Ni(1) N(1) C(1) C(2) 179.2(2) . . . . yes
Ni(1) N(1) C(1) C(5) -1.9(4) . . . 7_465 yes
Ni(1) N(1) C(4) C(3) -179.3(2) . . . . yes
Ni(1) N(1) C(4) C(5) 3.1(4) . . . . yes
Ni(1) N(1) C(1) C(2) -179.2(2) . 7_465 7_465 7_465 yes
Ni(1) N(1) C(1) C(5) 1.9(4) . 7_465 7_465 2_665 yes
Ni(1) N(1) C(4) C(3) 179.3(2) . 7_465 7_465 7_465 yes
Ni(1) N(1) C(4) C(5) -3.1(4) . 7_465 7_465 7_465 yes
Ni(1) N(1) C(1) C(2) -179.2(2) . 8_655 8_655 8_655 yes
Ni(1) N(1) C(1) C(5) 1.9(4) . 8_655 8_655 . yes
Ni(1) N(1) C(4) C(3) 179.3(2) . 8_655 8_655 8_655 yes
Ni(1) N(1) C(4) C(5) -3.1(4) . 8_655 8_655 8_655 yes
Ni(1) N(1) C(1) C(2) 179.2(2) . 2_665 2_665 2_665 yes
Ni(1) N(1) C(1) C(5) -1.9(4) . 2_665 2_665 8_655 yes
N(1) Ni(1) N(1) C(1) -176.4(2) . . 7_465 7_465 yes
N(1) Ni(1) N(1) C(4) 3.0(2) . . 7_465 7_465 yes
N(1) Ni(1) N(1) C(1) 0.7(2) . . 8_655 8_655 yes
N(1) Ni(1) N(1) C(4) -179.8(2) . . 8_655 8_655 yes
N(1) C(1) C(2) C(3) 0.9(3) . . . . yes
N(1) C(1) C(2) C(6) 175.5(3) . . . . yes
N(1) C(1) C(5) C(4) 2.9(4) . . 7_465 7_465 yes
N(1) C(4) C(3) C(2) -0.7(3) . . . . yes
N(1) C(4) C(3) C(17) -175.0(3) . . . . yes
N(1) C(4) C(5) C(1) 0.3(4) . . . 8_655 yes
C(1) N(1) C(4) C(3) 1.2(3) . . . . yes
C(1) N(1) C(4) C(5) -176.5(2) . . . . yes
C(1) C(2) C(3) C(4) -0.1(3) . . . . yes
C(1) C(2) C(3) C(17) 175.5(2) . . . . yes
C(1) C(2) C(6) C(7) 131.7(3) . . . . yes
C(1) C(2) C(6) C(27) -118.5(3) . . . . yes
C(1) C(5) C(4) C(3) 177.0(2) . 7_465 7_465 7_465 yes
C(2) C(1) N(1) C(4) -1.3(3) . . . . yes
C(2) C(1) C(5) C(4) -178.3(2) . . 7_465 7_465 yes
C(2) C(3) C(4) C(5) 177.0(2) . . . . yes
C(2) C(3) C(17) C(16) 55.0(3) . . . . yes
C(2) C(3) C(17) C(18) -55.1(3) . . . . yes
C(2) C(6) C(7) C(8) -128.9(3) . . . . yes
C(2) C(6) C(7) C(16) 52.2(3) . . . . yes
C(2) C(6) C(27) C(18) -53.7(3) . . . . yes
C(2) C(6) C(27) C(26) 126.4(3) . . . . yes
C(3) C(2) C(1) C(5) -178.0(2) . . . 7_465 yes
C(3) C(2) C(6) C(7) -54.1(3) . . . . yes
C(3) C(2) C(6) C(27) 55.7(3) . . . . yes
C(3) C(17) C(16) C(7) -54.5(3) . . . . yes
C(3) C(17) C(16) C(15) 125.1(3) . . . . yes
C(3) C(17) C(18) C(19) -124.5(3) . . . . yes
C(3) C(17) C(18) C(27) 54.8(3) . . . . yes
C(4) N(1) C(1) C(5) 177.6(2) . . . 7_465 yes
C(4) C(3) C(2) C(6) -176.1(2) . . . . yes
C(4) C(3) C(17) C(16) -131.0(3) . . . . yes
C(4) C(3) C(17) C(18) 118.8(3) . . . . yes
C(5) C(1) C(2) C(6) 3.5(5) . 8_655 8_655 8_655 yes
C(5) C(4) C(3) C(17) 2.7(5) . . . . yes
C(6) C(2) C(3) C(17) -0.4(3) . . . . yes
C(6) C(7) C(8) C(9) 178.3(2) . . . . yes
C(6) C(7) C(16) C(15) -177.9(2) . . . . yes
C(6) C(7) C(16) C(17) 1.8(3) . . . . yes
C(6) C(27) C(18) C(17) -1.1(3) . . . . yes
C(6) C(27) C(18) C(19) 178.3(2) . . . . yes
C(6) C(27) C(26) C(25) -178.8(2) . . . . yes
C(7) C(6) C(27) C(18) 56.9(2) . . . . yes
C(7) C(6) C(27) C(26) -123.0(3) . . . . yes
C(7) C(8) C(9) C(10) -178.0(3) . . . . yes
C(7) C(8) C(9) C(14) -0.4(4) . . . . yes
C(7) C(16) C(15) C(14) -0.1(4) . . . . yes
C(7) C(16) C(17) C(18) 54.2(3) . . . . yes
C(8) C(7) C(6) C(27) 121.6(3) . . . . yes
C(8) C(7) C(16) C(15) 3.1(4) . . . . yes
C(8) C(7) C(16) C(17) -177.3(2) . . . . yes
C(8) C(9) C(10) C(11) 175.5(3) . . . . yes
C(8) C(9) C(14) C(13) -175.5(3) . . . . yes
C(8) C(9) C(14) C(15) 3.3(4) . . . . yes
C(9) C(8) C(7) C(16) -2.8(4) . . . . yes
C(9) C(10) C(11) C(12) 0.5(5) . . . . yes
C(9) C(14) C(13) C(12) -0.6(4) . . . . yes
C(9) C(14) C(15) C(16) -3.1(4) . . . . yes
C(10) C(9) C(14) C(13) 2.2(4) . . . . yes
C(10) C(9) C(14) C(15) -179.0(3) . . . . yes
C(10) C(11) C(12) C(13) 1.2(5) . . . . yes
C(11) C(10) C(9) C(14) -2.2(4) . . . . yes
C(11) C(12) C(13) C(14) -1.1(5) . . . . yes
C(12) C(13) C(14) C(15) -179.4(3) . . . . yes
C(13) C(14) C(15) C(16) 175.7(3) . . . . yes
C(14) C(15) C(16) C(17) -179.7(2) . . . . yes
C(15) C(16) C(17) C(18) -126.2(3) . . . . yes
C(16) C(7) C(6) C(27) -57.3(3) . . . . yes
C(16) C(17) C(18) C(19) 126.1(3) . . . . yes
C(16) C(17) C(18) C(27) -54.6(3) . . . . yes
C(17) C(18) C(19) C(20) -179.8(2) . . . . yes
C(17) C(18) C(27) C(26) 178.9(2) . . . . yes
C(18) C(19) C(20) C(21) 179.5(2) . . . . yes
C(18) C(19) C(20) C(25) 0.4(4) . . . . yes
C(18) C(27) C(26) C(25) 1.2(4) . . . . yes
C(19) C(18) C(27) C(26) -1.8(4) . . . . yes
C(19) C(20) C(21) C(22) -178.5(3) . . . . yes
C(19) C(20) C(25) C(24) 178.9(2) . . . . yes
C(19) C(20) C(25) C(26) -0.9(4) . . . . yes
C(20) C(19) C(18) C(27) 1.0(4) . . . . yes
C(20) C(21) C(22) C(23) -0.6(4) . . . . yes
C(20) C(25) C(24) C(23) -0.1(4) . . . . yes
C(20) C(25) C(26) C(27) 0.1(4) . . . . yes
C(21) C(20) C(25) C(24) -0.3(4) . . . . yes
C(21) C(20) C(25) C(26) 179.9(2) . . . . yes
C(21) C(22) C(23) C(24) 0.1(5) . . . . yes
C(22) C(21) C(20) C(25) 0.6(4) . . . . yes
C(22) C(23) C(24) C(25) 0.2(4) . . . . yes
C(23) C(24) C(25) C(26) 179.7(3) . . . . yes
C(24) C(25) C(26) C(27) -179.7(3) . . . . yes
C(28) C(29) C(30) C(31) -1.1(6) . . . . yes
C(28) C(33) C(32) C(31) -1.1(5) . . . . yes
C(29) C(28) C(33) C(32) -0.1(6) . . . . yes
C(29) C(30) C(31) C(32) -0.1(5) . . . . yes
C(30) C(29) C(28) C(33) 1.2(6) . . . . yes
C(30) C(31) C(32) C(33) 1.2(5) . . . . yes
C(34) C(35) C(36) C(37) 0(1) . . . . yes
C(34) C(39) C(38) C(37) 0.0(10) . . . . yes
C(35) C(34) C(39) C(38) 0(1) . . . . yes
C(35) C(36) C(37) C(38) 0.0(10) . . . . yes
C(36) C(35) C(34) C(39) 0(1) . . . . yes
C(36) C(37) C(38) C(39) 0.0(9) . . . . yes
C(40) C(41) C(42) C(43) 0.0(7) . . . . yes
C(40) C(45) C(44) C(43) 0.0(8) . . . . yes
C(41) C(40) C(45) C(44) 0.0(8) . . . . yes
C(41) C(42) C(43) C(44) 0.0(7) . . . . yes
C(42) C(41) C(40) C(45) 0.0(8) . . . . yes
C(42) C(43) C(44) C(45) 0.0(8) . . . . yes
C(46) C(47) C(48) C(49) 0.0(9) . . . . yes
C(46) C(51) C(50) C(49) 0.0(10) . . . . yes
C(47) C(46) C(51) C(50) 0.0(10) . . . . yes
C(47) C(48) C(49) C(50) 0.0(9) . . . . yes
C(48) C(47) C(46) C(51) 0.0(9) . . . . yes
C(48) C(49) C(50) C(51) 0.0(9) . . . . yes
C(52) C(53) C(54) C(55) 0(1) . . . . yes
C(52) C(57) C(56) C(55) 0(1) . . . . yes
C(53) C(52) C(57) C(56) 0(1) . . . . yes
C(53) C(54) C(55) C(56) 0(1) . . . . yes
C(54) C(53) C(52) C(57) 0(1) . . . . yes
C(54) C(55) C(56) C(57) 0(1) . . . . yes
